data_7121582
loop_
_publ_author_name
'Savi\'c, Marina P'
'Ajdukovi\'c, Jovana J'
'Plav\<sa, Jovana J'
'Beki\'c, Sofija S'
'\'Celi\'c, Andjelka S'
'Klisuri\'c, Olivera R'
'Jakimov, Dimitar S.'
'Petri, Edward T.'
'Djurendi\'c, Evgenija A'

_publ_section_title
;
 Evaluation of A-ring fused pyridine d-modified androstane derivatives for
 antiproliferative and aldo-keto reductase 1C3 inhibitory activity.
;
_journal_issue 6
_journal_name_full MedChemComm
_journal_page_first 969
_journal_page_last 981
_journal_paper_doi 10.1039/c8md00077h
_journal_volume 9
_journal_year 2018
_chemical_absolute_configuration syn
_chemical_formula_sum 'C28 H32 N2'
_chemical_formula_weight 396.55
_space_group_crystal_system orthorhombic
_space_group_IT_number 19
_space_group_name_Hall 'P 2ac 2ab'
_space_group_name_H-M_alt 'P 21 21 21'
_symmetry_space_group_name_Hall 'P 2ac 2ab'
_symmetry_space_group_name_H-M 'P 21 21 21'
_atom_sites_solution_hydrogens mixed
_audit_creation_method SHELXL-2014/7
_audit_update_record
;
2018-02-09 deposited with the CCDC.
2018-04-30 downloaded from the CCDC.
;
_cell_angle_alpha 90.0
_cell_angle_beta 90.0
_cell_angle_gamma 90.0
_cell_formula_units_Z 4
_cell_length_a 7.8675(2)
_cell_length_b 12.2525(4)
_cell_length_c 23.0556(8)
_cell_measurement_reflns_used 2225
_cell_measurement_temperature 293(2)
_cell_measurement_theta_max 72.3040
_cell_measurement_theta_min 4.1010
_cell_volume 2222.48(12)
_computing_cell_refinement
;
CrysAlisPro, Agilent Technologies,
Version 1.171.36.24 (release 03-12-2012 CrysAlis171 .NET)
(compiled Dec  3 2012,18:21:49)
;
_computing_data_collection
;
CrysAlisPro, Agilent Technologies,
Version 1.171.36.24 (release 03-12-2012 CrysAlis171 .NET)
(compiled Dec  3 2012,18:21:49)
;
_computing_data_reduction
;
CrysAlisPro, Agilent Technologies,
Version 1.171.36.24 (release 03-12-2012 CrysAlis171 .NET)
(compiled Dec  3 2012,18:21:49)
;
_computing_structure_refinement 'SHELXL-2014/7 (Sheldrick, 2014)'
_computing_structure_solution 'Sheldrick GM (2015) Acta Crystallogr A 71:3--8'
_diffrn_ambient_temperature 293(2)
_diffrn_detector_area_resol_mean 16.3280
_diffrn_measured_fraction_theta_full 0.996
_diffrn_measured_fraction_theta_max 0.996
_diffrn_measurement_device_type 'Xcalibur, Sapphire3, Gemini'
_diffrn_measurement_method '\w scans'
_diffrn_radiation_type CuK\a
_diffrn_radiation_wavelength 1.54184
_diffrn_reflns_av_R_equivalents 0.0203
_diffrn_reflns_av_unetI/netI 0.0335
_diffrn_reflns_Laue_measured_fraction_full 0.996
_diffrn_reflns_Laue_measured_fraction_max 0.996
_diffrn_reflns_limit_h_max 9
_diffrn_reflns_limit_h_min -9
_diffrn_reflns_limit_k_max 11
_diffrn_reflns_limit_k_min -14
_diffrn_reflns_limit_l_max 27
_diffrn_reflns_limit_l_min -27
_diffrn_reflns_number 5374
_diffrn_reflns_point_group_measured_fraction_full 0.836
_diffrn_reflns_point_group_measured_fraction_max 0.836
_diffrn_reflns_theta_full 66.996
_diffrn_reflns_theta_max 66.996
_diffrn_reflns_theta_min 3.834
_diffrn_source 'Enhance (Cu) X-ray Source'
_exptl_absorpt_coefficient_mu 0.519
_exptl_absorpt_correction_T_max 1.00000
_exptl_absorpt_correction_T_min 0.74656
_exptl_absorpt_correction_type multi-scan
_exptl_absorpt_process_details
;
CrysAlisPro, Agilent Technologies,
Version 1.171.36.24 (release 03-12-2012 CrysAlis171 .NET)
(compiled Dec  3 2012,18:21:49)
Empirical absorption correction using spherical harmonics,
 implemented in SCALE3 ABSPACK scaling algorithm.
;
_exptl_crystal_colour colorless
_exptl_crystal_density_diffrn 1.185
_exptl_crystal_description prism
_exptl_crystal_F_000 856
_exptl_crystal_size_max 0.269
_exptl_crystal_size_mid 0.215
_exptl_crystal_size_min 0.165
_refine_diff_density_max 0.318
_refine_diff_density_min -0.323
_refine_diff_density_rms 0.045
_refine_ls_abs_structure_details
;
 Flack x determined using 887 quotients [(I+)-(I-)]/[(I+)+(I-)]
 (Parsons, Flack and Wagner, Acta Cryst. B69 (2013) 249-259).
;
_refine_ls_abs_structure_Flack 0.4(5)
_refine_ls_extinction_method none
_refine_ls_goodness_of_fit_ref 1.045
_refine_ls_hydrogen_treatment mixed
_refine_ls_matrix_type full
_refine_ls_number_parameters 293
_refine_ls_number_reflns 3316
_refine_ls_number_restraints 0
_refine_ls_restrained_S_all 1.045
_refine_ls_R_factor_all 0.0584
_refine_ls_R_factor_gt 0.0543
_refine_ls_shift/su_max 0.000
_refine_ls_shift/su_mean 0.000
_refine_ls_structure_factor_coef Fsqd
_refine_ls_weighting_details 'w=1/[\s^2^(Fo^2^)+(0.1029P)^2^+0.2927P] where P=(Fo^2^+2Fc^2^)/3'
_refine_ls_weighting_scheme calc
_refine_ls_wR_factor_gt 0.1516
_refine_ls_wR_factor_ref 0.1586
_reflns_Friedel_coverage 0.457
_reflns_Friedel_fraction_full 0.619
_reflns_Friedel_fraction_max 0.619
_reflns_number_gt 2995
_reflns_number_total 3316
_reflns_threshold_expression 'I > 2\s(I)'
_cod_data_source_file c8md00077h2.cif
_cod_data_source_block shelx_CCDC2
_cod_depositor_comments 'Adding full bibliography for 7121580--7121582.cif.'
_cod_original_cell_volume 2222.47(12)
_cod_database_code 7121582
_shelx_shelxl_version_number 2014/7
_shelx_space_group_comment
;
The symmetry employed for this shelxl refinement is uniquely defined
by the following loop, which should always be used as a source of
symmetry information in preference to the above space-group names.
They are only intended as comments.
;

loop_
_space_group_symop_operation_xyz
'x, y, z'
'-x+1/2, -y, z+1/2'
'x+1/2, -y+1/2, -z'
'-x, y+1/2, -z+1/2'

loop_
_atom_site_label
_atom_site_type_symbol
_atom_site_fract_x
_atom_site_fract_y
_atom_site_fract_z
_atom_site_U_iso_or_equiv
_atom_site_adp_type
_atom_site_occupancy
_atom_site_site_symmetry_order
_atom_site_calc_flag
_atom_site_refinement_flags_posn
_atom_site_refinement_flags_adp
N1 N 0.0842(4) 0.7606(3) 0.16044(14) 0.0613(8) Uani 1 1 d . .
C9 C 0.4014(4) 1.0190(2) -0.01632(14) 0.0425(7) Uani 1 1 d . .
C10 C 0.3064(4) 0.9303(3) 0.01833(15) 0.0444(7) Uani 1 1 d . .
C7 C 0.1325(5) 1.1290(3) -0.02763(17) 0.0552(8) Uani 1 1 d . .
H7A H 0.0543 1.1592 -0.0559 0.066 Uiso 1 1 calc R U
H7B H 0.1711 1.1883 -0.0030 0.066 Uiso 1 1 calc R U
C8 C 0.2838(4) 1.0804(3) -0.05901(14) 0.0461(7) Uani 1 1 d . .
C22 C 0.9914(4) 1.3001(3) -0.22968(15) 0.0467(7) Uani 1 1 d . .
H22 H 1.0294 1.2282 -0.2291 0.056 Uiso 1 1 calc R U
C17 C 0.6070(5) 1.2251(3) -0.15317(14) 0.0476(8) Uani 1 1 d . .
C1 C 0.4195(4) 0.8878(3) 0.06789(16) 0.0501(8) Uani 1 1 d . .
H1A H 0.5234 0.8583 0.0515 0.060 Uiso 1 1 calc R U
H1B H 0.4503 0.9484 0.0928 0.060 Uiso 1 1 calc R U
C3 C 0.1511(4) 0.8246(3) 0.11937(16) 0.0498(8) Uani 1 1 d . .
C27 C -0.1774(5) 0.8555(3) 0.14962(16) 0.0581(9) Uani 1 1 d . .
H27 H -0.2899 0.8646 0.1610 0.070 Uiso 1 1 calc R U
C13 C 0.5410(4) 1.1224(3) -0.12372(15) 0.0466(7) Uani 1 1 d . .
C20 C 0.7686(5) 1.2395(3) -0.16820(15) 0.0492(8) Uani 1 1 d . .
C2 C 0.3339(4) 0.8001(3) 0.10430(18) 0.0570(9) Uani 1 1 d . .
H2A H 0.3383 0.7315 0.0833 0.068 Uiso 1 1 calc R U
H2B H 0.3977 0.7908 0.1400 0.068 Uiso 1 1 calc R U
C5 C 0.1480(4) 0.9834(3) 0.04803(16) 0.0504(8) Uani 1 1 d . .
C26 C -0.0779(5) 0.7778(4) 0.17474(17) 0.0641(10) Uani 1 1 d . .
H26 H -0.1256 0.7343 0.2035 0.077 Uiso 1 1 calc R U
C12 C 0.6582(4) 1.0651(3) -0.08105(16) 0.0505(8) Uani 1 1 d . .
H12A H 0.7049 1.1182 -0.0542 0.061 Uiso 1 1 calc R U
H12B H 0.7520 1.0321 -0.1020 0.061 Uiso 1 1 calc R U
C28 C -0.1078(4) 0.9203(3) 0.10717(15) 0.0525(8) Uani 1 1 d . .
H28 H -0.1743 0.9731 0.0891 0.063 Uiso 1 1 calc R U
C15 C 0.3033(5) 1.2443(3) -0.13342(17) 0.0572(9) Uani 1 1 d . .
H15A H 0.2325 1.2976 -0.1138 0.069 Uiso 1 1 calc R U
H15B H 0.2344 1.2040 -0.1609 0.069 Uiso 1 1 calc R U
C19 C 0.2508(5) 0.8346(3) -0.02085(17) 0.0573(9) Uani 1 1 d . .
H19A H 0.3482 0.7912 -0.0307 0.086 Uiso 1 1 calc R U
H19B H 0.2002 0.8628 -0.0556 0.086 Uiso 1 1 calc R U
H19C H 0.1695 0.7904 -0.0006 0.086 Uiso 1 1 calc R U
C21 C 0.8493(4) 1.3291(3) -0.20110(14) 0.0467(7) Uani 1 1 d . .
C14 C 0.3884(4) 1.1679(3) -0.09015(15) 0.0455(7) Uani 1 1 d . .
C16 C 0.4557(5) 1.2999(3) -0.16388(18) 0.0613(10) Uani 1 1 d . .
H16A H 0.4342 1.3075 -0.2051 0.074 Uiso 1 1 calc R U
H16B H 0.4762 1.3717 -0.1476 0.074 Uiso 1 1 calc R U
C11 C 0.5633(4) 0.9767(3) -0.04695(16) 0.0504(8) Uani 1 1 d . .
H11A H 0.6393 0.9463 -0.0181 0.060 Uiso 1 1 calc R U
H11B H 0.5319 0.9184 -0.0733 0.060 Uiso 1 1 calc R U
C6 C 0.0390(5) 1.0453(3) 0.0094(2) 0.0701(12) Uani 1 1 d . .
N2 N 0.7893(5) 1.4352(3) -0.20224(17) 0.0754(10) Uani 1 1 d . .
C25 C 0.8800(6) 1.5137(3) -0.23258(19) 0.0666(10) Uani 1 1 d . .
H25 H 0.8421 1.5856 -0.2337 0.080 Uiso 1 1 calc R U
C4 C 0.0616(4) 0.9073(3) 0.09092(14) 0.0462(7) Uani 1 1 d . .
C18 C 0.4897(6) 1.0433(3) -0.17311(17) 0.0618(10) Uani 1 1 d . .
H18A H 0.5901 1.0137 -0.1907 0.093 Uiso 1 1 calc R U
H18B H 0.4249 1.0822 -0.2017 0.093 Uiso 1 1 calc R U
H18C H 0.4221 0.9851 -0.1575 0.093 Uiso 1 1 calc R U
C23 C 1.0759(6) 1.3758(4) -0.2586(2) 0.0712(11) Uani 1 1 d . .
H23 H 1.1738 1.3556 -0.2785 0.085 Uiso 1 1 calc R U
C24 C 1.0249(6) 1.4842(4) -0.26062(19) 0.0697(11) Uani 1 1 d . .
H24 H 1.0886 1.5357 -0.2808 0.084 Uiso 1 1 calc R U
H14 H 0.442(4) 1.208(2) -0.0603(14) 0.035(8) Uiso 1 1 d . .
H9 H 0.444(5) 1.078(3) 0.0146(17) 0.058(10) Uiso 1 1 d . .
H20 H 0.843(5) 1.180(3) -0.1587(18) 0.064(11) Uiso 1 1 d . .
H6 H -0.059(5) 1.082(3) 0.0345(15) 0.052(10) Uiso 1 1 d . .
H8 H 0.236(5) 1.019(3) -0.0883(15) 0.059(10) Uiso 1 1 d . .

loop_
_atom_site_aniso_label
_atom_site_aniso_U_11
_atom_site_aniso_U_22
_atom_site_aniso_U_33
_atom_site_aniso_U_23
_atom_site_aniso_U_13
_atom_site_aniso_U_12
N1 0.0536(17) 0.0689(18) 0.0613(18) 0.0115(16) 0.0042(16) -0.0039(16)
C9 0.0363(15) 0.0417(14) 0.0495(16) -0.0021(14) 0.0001(14) 0.0008(13)
C10 0.0382(15) 0.0406(14) 0.0542(16) -0.0027(14) 0.0022(14) 0.0022(13)
C7 0.0439(17) 0.0577(18) 0.064(2) 0.0103(18) 0.0017(17) 0.0116(16)
C8 0.0415(17) 0.0460(16) 0.0510(17) -0.0015(14) -0.0026(15) -0.0005(14)
C22 0.0409(15) 0.0448(15) 0.0543(17) 0.0053(14) 0.0058(16) 0.0006(13)
C17 0.056(2) 0.0446(16) 0.0426(15) -0.0017(13) -0.0012(16) 0.0019(15)
C1 0.0382(16) 0.0527(17) 0.0596(19) 0.0034(16) 0.0039(16) 0.0026(15)
C3 0.0466(17) 0.0491(17) 0.0537(18) 0.0014(15) 0.0009(16) -0.0045(15)
C27 0.0462(18) 0.072(2) 0.0560(19) -0.0070(18) 0.0076(17) -0.0070(18)
C13 0.0444(17) 0.0454(16) 0.0499(16) -0.0033(14) -0.0006(15) -0.0025(14)
C20 0.0517(19) 0.0481(17) 0.0480(17) -0.0004(15) 0.0013(16) 0.0034(15)
C2 0.0481(19) 0.0556(19) 0.067(2) 0.0127(18) 0.0018(18) 0.0068(16)
C5 0.0388(16) 0.0511(17) 0.0613(18) 0.0074(16) 0.0054(16) 0.0033(14)
C26 0.059(2) 0.080(3) 0.0538(19) 0.0059(19) 0.0046(19) -0.011(2)
C12 0.0384(17) 0.0533(17) 0.0596(19) 0.0060(16) 0.0066(15) 0.0052(14)
C28 0.0428(17) 0.0556(18) 0.0590(19) -0.0051(16) 0.0009(16) -0.0043(15)
C15 0.0484(18) 0.063(2) 0.0601(19) 0.0086(18) -0.0031(18) 0.0059(18)
C19 0.0570(19) 0.0488(17) 0.066(2) -0.0094(16) 0.0040(18) -0.0071(16)
C21 0.0483(17) 0.0486(16) 0.0432(15) -0.0012(14) -0.0032(15) -0.0013(14)
C14 0.0413(16) 0.0454(15) 0.0498(17) -0.0012(14) -0.0039(15) -0.0002(13)
C16 0.054(2) 0.062(2) 0.068(2) 0.0155(19) 0.0049(19) 0.0055(17)
C11 0.0414(16) 0.0462(15) 0.0636(19) 0.0067(16) 0.0054(17) 0.0060(15)
C6 0.050(2) 0.071(2) 0.090(3) 0.023(2) 0.023(2) 0.0201(19)
N2 0.082(2) 0.0672(19) 0.077(2) -0.0026(19) 0.002(2) -0.0034(19)
C25 0.079(3) 0.0495(18) 0.071(2) 0.0082(18) -0.002(2) -0.0064(19)
C4 0.0396(16) 0.0492(17) 0.0497(17) -0.0073(15) -0.0001(15) -0.0022(14)
C18 0.068(2) 0.0555(19) 0.061(2) -0.0139(18) 0.004(2) -0.0047(19)
C23 0.055(2) 0.084(3) 0.075(2) 0.002(2) 0.011(2) -0.001(2)
C24 0.071(3) 0.069(2) 0.069(2) 0.017(2) 0.008(2) -0.015(2)

loop_
_atom_type_symbol
_atom_type_description
_atom_type_scat_dispersion_real
_atom_type_scat_dispersion_imag
_atom_type_scat_source
C C 0.0181 0.0091 'International Tables Vol C Tables 4.2.6.8 and 6.1.1.4'
H H 0.0000 0.0000 'International Tables Vol C Tables 4.2.6.8 and 6.1.1.4'
N N 0.0311 0.0180 'International Tables Vol C Tables 4.2.6.8 and 6.1.1.4'

loop_
_geom_angle_atom_site_label_1
_geom_angle_atom_site_label_2
_geom_angle_atom_site_label_3
_geom_angle
C26 N1 C3 117.3(4)
C10 C9 C11 113.6(3)
C10 C9 C8 112.5(3)
C11 C9 C8 111.4(3)
C10 C9 H9 106(2)
C11 C9 H9 106(2)
C8 C9 H9 106(2)
C1 C10 C9 110.0(3)
C1 C10 C19 109.9(3)
C9 C10 C19 111.7(3)
C1 C10 C5 106.1(3)
C9 C10 C5 108.7(3)
C19 C10 C5 110.3(3)
C8 C7 C6 112.5(3)
C8 C7 H7A 109.1
C6 C7 H7A 109.1
C8 C7 H7B 109.1
C6 C7 H7B 109.1
H7A C7 H7B 107.8
C7 C8 C14 111.8(3)
C7 C8 C9 111.0(3)
C14 C8 C9 108.5(3)
C7 C8 H8 107(2)
C14 C8 H8 112.6(19)
C9 C8 H8 105(2)
C23 C22 C21 118.6(3)
C23 C22 H22 120.7
C21 C22 H22 120.7
C20 C17 C13 123.6(3)
C20 C17 C16 128.7(3)
C13 C17 C16 107.6(3)
C2 C1 C10 113.1(3)
C2 C1 H1A 109.0
C10 C1 H1A 109.0
C2 C1 H1B 109.0
C10 C1 H1B 109.0
H1A C1 H1B 107.8
N1 C3 C4 124.0(3)
N1 C3 C2 114.9(3)
C4 C3 C2 121.1(3)
C26 C27 C28 118.5(4)
C26 C27 H27 120.7
C28 C27 H27 120.7
C12 C13 C17 117.6(3)
C12 C13 C14 108.4(3)
C17 C13 C14 101.1(3)
C12 C13 C18 110.2(3)
C17 C13 C18 106.2(3)
C14 C13 C18 113.2(3)
C17 C20 C21 130.1(3)
C17 C20 H20 115(2)
C21 C20 H20 115(2)
C3 C2 C1 114.1(3)
C3 C2 H2A 108.7
C1 C2 H2A 108.7
C3 C2 H2B 108.7
C1 C2 H2B 108.7
H2A C2 H2B 107.6
C6 C5 C4 117.2(3)
C6 C5 C10 114.8(3)
C4 C5 C10 112.7(3)
N1 C26 C27 123.7(4)
N1 C26 H26 118.1
C27 C26 H26 118.1
C13 C12 C11 111.3(3)
C13 C12 H12A 109.4
C11 C12 H12A 109.4
C13 C12 H12B 109.4
C11 C12 H12B 109.4
H12A C12 H12B 108.0
C27 C28 C4 120.4(4)
C27 C28 H28 119.8
C4 C28 H28 119.8
C14 C15 C16 103.1(3)
C14 C15 H15A 111.1
C16 C15 H15A 111.1
C14 C15 H15B 111.1
C16 C15 H15B 111.1
H15A C15 H15B 109.1
C10 C19 H19A 109.5
C10 C19 H19B 109.5
H19A C19 H19B 109.5
C10 C19 H19C 109.5
H19A C19 H19C 109.5
H19B C19 H19C 109.5
C22 C21 N2 121.5(3)
C22 C21 C20 114.3(3)
N2 C21 C20 124.1(3)
C15 C14 C8 120.1(3)
C15 C14 C13 103.7(3)
C8 C14 C13 113.8(3)
C15 C14 H14 110.6(18)
C8 C14 H14 105.1(18)
C13 C14 H14 102(2)
C17 C16 C15 105.5(3)
C17 C16 H16A 110.6
C15 C16 H16A 110.6
C17 C16 H16B 110.6
C15 C16 H16B 110.6
H16A C16 H16B 108.8
C12 C11 C9 113.5(3)
C12 C11 H11A 108.9
C9 C11 H11A 108.9
C12 C11 H11B 108.9
C9 C11 H11B 108.9
H11A C11 H11B 107.7
C5 C6 C7 114.3(3)
C5 C6 H6 108.3(19)
C7 C6 H6 112.0(18)
C21 N2 C25 119.1(4)
C24 C25 N2 119.2(4)
C24 C25 H25 120.4
N2 C25 H25 120.4
C28 C4 C3 116.0(3)
C28 C4 C5 122.2(3)
C3 C4 C5 121.7(3)
C13 C18 H18A 109.5
C13 C18 H18B 109.5
H18A C18 H18B 109.5
C13 C18 H18C 109.5
H18A C18 H18C 109.5
H18B C18 H18C 109.5
C22 C23 C24 122.9(4)
C22 C23 H23 118.5
C24 C23 H23 118.5
C25 C24 C23 118.7(4)
C25 C24 H24 120.6
C23 C24 H24 120.6

loop_
_geom_bond_atom_site_label_1
_geom_bond_atom_site_label_2
_geom_bond_distance
N1 C26 1.334(5)
N1 C3 1.337(5)
C9 C10 1.542(4)
C9 C11 1.545(4)
C9 C8 1.547(5)
C9 H9 1.07(4)
C10 C1 1.539(5)
C10 C19 1.543(5)
C10 C5 1.564(4)
C7 C8 1.515(5)
C7 C6 1.524(5)
C7 H7A 0.9700
C7 H7B 0.9700
C8 C14 1.531(4)
C8 H8 1.08(4)
C22 C23 1.322(5)
C22 C21 1.346(5)
C22 H22 0.9300
C17 C20 1.329(5)
C17 C13 1.521(5)
C17 C16 1.523(5)
C1 C2 1.521(5)
C1 H1A 0.9700
C1 H1B 0.9700
C3 C4 1.397(5)
C3 C2 1.510(5)
C27 C26 1.362(6)
C27 C28 1.373(5)
C27 H27 0.9300
C13 C12 1.520(5)
C13 C14 1.533(5)
C13 C18 1.549(5)
C20 C21 1.477(5)
C20 H20 0.96(4)
C2 H2A 0.9700
C2 H2B 0.9700
C5 C6 1.450(5)
C5 C4 1.520(5)
C26 H26 0.9300
C12 C11 1.533(5)
C12 H12A 0.9700
C12 H12B 0.9700
C28 C4 1.394(5)
C28 H28 0.9300
C15 C14 1.523(5)
C15 C16 1.547(5)
C15 H15A 0.9700
C15 H15B 0.9700
C19 H19A 0.9600
C19 H19B 0.9600
C19 H19C 0.9600
C21 N2 1.384(5)
C14 H14 0.94(3)
C16 H16A 0.9700
C16 H16B 0.9700
C11 H11A 0.9700
C11 H11B 0.9700
C6 H6 1.06(4)
N2 C25 1.386(5)
C25 C24 1.360(6)
C25 H25 0.9300
C18 H18A 0.9600
C18 H18B 0.9600
C18 H18C 0.9600
C23 C24 1.388(6)
C23 H23 0.9300
C24 H24 0.9300

loop_
_geom_torsion_atom_site_label_1
_geom_torsion_atom_site_label_2
_geom_torsion_atom_site_label_3
_geom_torsion_atom_site_label_4
_geom_torsion
C11 C9 C10 C1 63.2(4)
C8 C9 C10 C1 -169.0(3)
C11 C9 C10 C19 -59.2(4)
C8 C9 C10 C19 68.6(3)
C11 C9 C10 C5 179.0(3)
C8 C9 C10 C5 -53.3(3)
C6 C7 C8 C14 -173.2(3)
C6 C7 C8 C9 -51.9(4)
C10 C9 C8 C7 55.5(4)
C11 C9 C8 C7 -175.6(3)
C10 C9 C8 C14 178.7(3)
C11 C9 C8 C14 -52.4(3)
C9 C10 C1 C2 179.8(3)
C19 C10 C1 C2 -56.8(4)
C5 C10 C1 C2 62.4(3)
C26 N1 C3 C4 -0.1(6)
C26 N1 C3 C2 -179.0(4)
C20 C17 C13 C12 34.8(5)
C16 C17 C13 C12 -148.1(3)
C20 C17 C13 C14 152.6(3)
C16 C17 C13 C14 -30.3(3)
C20 C17 C13 C18 -89.1(4)
C16 C17 C13 C18 88.1(3)
C13 C17 C20 C21 174.2(3)
C16 C17 C20 C21 -2.3(6)
N1 C3 C2 C1 -167.2(3)
C4 C3 C2 C1 13.9(5)
C10 C1 C2 C3 -43.6(4)
C1 C10 C5 C6 169.8(3)
C9 C10 C5 C6 51.6(4)
C19 C10 C5 C6 -71.2(4)
C1 C10 C5 C4 -52.5(3)
C9 C10 C5 C4 -170.8(3)
C19 C10 C5 C4 66.4(4)
C3 N1 C26 C27 0.6(6)
C28 C27 C26 N1 -0.1(6)
C17 C13 C12 C11 169.5(3)
C14 C13 C12 C11 55.6(4)
C18 C13 C12 C11 -68.7(4)
C26 C27 C28 C4 -0.9(5)
C23 C22 C21 N2 1.1(5)
C23 C22 C21 C20 -177.6(4)
C17 C20 C21 C22 -153.1(4)
C17 C20 C21 N2 28.4(6)
C16 C15 C14 C8 -167.9(3)
C16 C15 C14 C13 -39.5(4)
C7 C8 C14 C15 -55.0(4)
C9 C8 C14 C15 -177.7(3)
C7 C8 C14 C13 -178.7(3)
C9 C8 C14 C13 58.6(3)
C12 C13 C14 C15 167.4(3)
C17 C13 C14 C15 43.1(3)
C18 C13 C14 C15 -70.0(4)
C12 C13 C14 C8 -60.4(4)
C17 C13 C14 C8 175.3(3)
C18 C13 C14 C8 62.2(4)
C20 C17 C16 C15 -176.5(4)
C13 C17 C16 C15 6.5(4)
C14 C15 C16 C17 20.2(4)
C13 C12 C11 C9 -53.9(4)
C10 C9 C11 C12 -179.6(3)
C8 C9 C11 C12 52.1(4)
C4 C5 C6 C7 173.5(3)
C10 C5 C6 C7 -50.8(5)
C8 C7 C6 C5 50.7(5)
C22 C21 N2 C25 -1.4(6)
C20 C21 N2 C25 177.1(3)
C21 N2 C25 C24 0.3(6)
C27 C28 C4 C3 1.2(5)
C27 C28 C4 C5 -174.5(3)
N1 C3 C4 C28 -0.7(5)
C2 C3 C4 C28 178.1(3)
N1 C3 C4 C5 175.1(3)
C2 C3 C4 C5 -6.1(5)
C6 C5 C4 C28 -21.1(5)
C10 C5 C4 C28 -157.6(3)
C6 C5 C4 C3 163.4(4)
C10 C5 C4 C3 26.9(4)
C21 C22 C23 C24 0.3(7)
N2 C25 C24 C23 1.0(6)
C22 C23 C24 C25 -1.3(7)
